data_5000407
_chemical_formula_moiety 'C46 H42 Mo2 N8 2+, 2(B F4 -), 4(C5 H5 N)'
_chemical_formula_sum 'C66 H62 B2 F8 Mo2 N12'
_chemical_formula_weight 1388.79
_space_group_IT_number 15
_symmetry_cell_setting monoclinic
_symmetry_space_group_name_Hall '-C 2yc'
_symmetry_space_group_name_H-M 'C 1 2/c 1'
_atom_sites_solution_hydrogens geom
_atom_sites_solution_primary direct
_atom_sites_solution_secondary difmap
_cell_angle_alpha 90
_cell_angle_beta 106.509(10)
_cell_angle_gamma 90
_cell_formula_units_Z 4
_cell_length_a 27.753(6)
_cell_length_b 12.462(2)
_cell_length_c 18.715(4)
_cell_measurement_reflns_used 140
_cell_measurement_temperature 98
_cell_measurement_theta_max 14.88
_cell_measurement_theta_min 9.73
_cell_volume 6206(2)
_diffrn_ambient_temperature 98
_diffrn_detector_area_resol_mean ?
_diffrn_measured_fraction_theta_full 0
_diffrn_measured_fraction_theta_max 1
_diffrn_measurement_device_type 'refurbished Picker diffractometer'
_diffrn_measurement_method '\q/2\q scans'
_diffrn_radiation_type 'Mo K\a'
_diffrn_radiation_wavelength 0.71069
_diffrn_reflns_av_R_equivalents 0.029
_diffrn_reflns_limit_h_max 8
_diffrn_reflns_limit_h_min -29
_diffrn_reflns_limit_k_max 13
_diffrn_reflns_limit_k_min -4
_diffrn_reflns_limit_l_max 20
_diffrn_reflns_limit_l_min -19
_diffrn_reflns_number 5325
_diffrn_reflns_theta_full 0
_diffrn_reflns_theta_max 22.5
_diffrn_reflns_theta_min 3.0
_diffrn_standards_decay_% -0.1
_diffrn_standards_interval_count 300
_diffrn_standards_number 4
_exptl_absorpt_coefficient_mu 0.4799
_exptl_absorpt_correction_T_max ?
_exptl_absorpt_correction_T_min ?
_exptl_absorpt_correction_type none
_exptl_absorpt_process_details none
_exptl_crystal_colour yellow
_exptl_crystal_density_diffrn 1.486
_exptl_crystal_density_meas ?
_exptl_crystal_density_method 'not measured'
_exptl_crystal_description prism
_exptl_crystal_F_000 2832
_exptl_crystal_size_max 0.30
_exptl_crystal_size_mid 0.15
_exptl_crystal_size_min 0.15
_refine_diff_density_max 0.7
_refine_diff_density_min -0.64
_refine_ls_abs_structure_details none
_refine_ls_abs_structure_Flack ?
_refine_ls_extinction_coef -0.3886E-8
_refine_ls_extinction_expression
;
Larson, A. C. (1967).  Acta Cryst. 23, p. 664.  Eq. (3)
;
_refine_ls_extinction_method Zachariasen
_refine_ls_goodness_of_fit_ref 1.3587
_refine_ls_hydrogen_treatment noref
_refine_ls_matrix_type full
_refine_ls_number_parameters 401
_refine_ls_number_reflns 4080
_refine_ls_R_factor_gt 0.0632
_refine_ls_shift/su_max 0.0076
_refine_ls_structure_factor_coef F
_refine_ls_weighting_details w^-1^=\s^2^(F)+(.05F)^2^
_refine_ls_weighting_scheme calc
_refine_ls_wR_factor_ref 0.0575
_reflns_number_gt 3080
_reflns_number_total 4080
_reflns_threshold_expression F>3.0\s(F)
_cod_original_sg_symbol_H-M 'C 2/c'
_cod_database_code 5000407

loop_
_symmetry_equiv_pos_as_xyz
x,y,z
1/2+x,1/2+y,z
-x,y,1/2-z
1/2-x,1/2+y,1/2-z
x,-y,1/2+z
1/2+x,1/2-y,1/2+z
-x,-y,-z
1/2-x,1/2-y,-z

loop_
_atom_site_label
_atom_site_type_symbol
_atom_site_fract_x
_atom_site_fract_y
_atom_site_fract_z
_atom_site_U_iso_or_equiv
_atom_site_adp_type
_atom_site_occupancy
_atom_site_disorder_group
_atom_site_disorder_assembly
MO1 MO 0.78882(3) 0.26545(4) 0.51250(3) 0.0451(4) Uani 1 0 .
N2 N 0.7906(3) 0.2254(5) 0.4015(3) 0.049(3) Uani 1 0 .
C3 C 0.7474(4) 0.1929(5) 0.3541(4) 0.050(4) Uani 1 0 .
N4 N 0.7936(3) 0.3100(4) 0.6243(3) 0.045(3) Uani 1 0 .
C5 C 0.8342(4) 0.2375(6) 0.3756(4) 0.053(3) Uani 1 0 .
C6 C 0.8317(4) 0.2507(6) 0.3008(4) 0.058(4) Uani 1 0 .
C7 C 0.8759(4) 0.2645(7) 0.2799(5) 0.065(4) Uani 1 0 .
C8 C 0.9221(4) 0.2656(7) 0.3320(6) 0.075(4) Uani 1 0 .
C9 C 0.9246(4) 0.2550(8) 0.4064(6) 0.084(5) Uani 1 0 .
C10 C 0.8817(4) 0.2403(7) 0.4282(4) 0.070(4) Uani 1 0 .
C11 C 0.8392(4) 0.3484(6) 0.6765(4) 0.049(3) Uani 1 0 .
C12 C 0.8388(3) 0.4289(6) 0.7285(4) 0.051(3) Uani 1 0 .
C13 C 0.8837(4) 0.4610(7) 0.7780(4) 0.062(4) Uani 1 0 .
C14 C 0.9283(5) 0.4165(9) 0.7760(5) 0.089(5) Uani 1 0 .
C15 C 0.9283(4) 0.3403(9) 0.7223(5) 0.087(5) Uani 1 0 .
C16 C 0.8840(4) 0.3054(7) 0.6737(4) 0.065(4) Uani 1 0 .
N17 N 0.8184(3) 0.1032(5) 0.5515(3) 0.053(3) Uani 1 0 .
C18 C 0.8240(4) 0.0699(6) 0.6224(4) 0.065(4) Uani 1 0 .
C19 C 0.8407(4) -0.0309(7) 0.6474(5) 0.084(5) Uani 1 0 .
C20 C 0.8552(5) -0.1003(7) 0.6000(6) 0.110(6) Uani 1 0 .
C21 C 0.8502(5) -0.0673(7) 0.5271(5) 0.099(5) Uani 1 0 .
C22 C 0.8319(4) 0.0329(6) 0.5057(4) 0.075(4) Uani 1 0 .
N23 N 0.7928(3) 0.4403(4) 0.4863(3) 0.049(3) Uani 1 0 .
C24 C 0.7973(4) 0.4753(6) 0.4198(4) 0.061(4) Uani 1 0 .
C25 C 0.8002(4) 0.5817(6) 0.4022(4) 0.071(5) Uani 1 0 .
C26 C 0.7979(5) 0.6581(6) 0.4531(5) 0.090(5) Uani 1 0 .
C27 C 0.7925(5) 0.6238(6) 0.5207(5) 0.089(5) Uani 1 0 .
C28 C 0.7910(4) 0.5174(6) 0.5344(4) 0.070(4) Uani 1 0 .
B29 B 0.7905(5) -0.0988(7) 0.3095(5) 0.058(5) Uani 1 0 .
F30 F 0.7591(2) -0.1120(4) 0.3545(3) 0.081(3) Uani 1 0 .
F31 F 0.8271(3) -0.0281(5) 0.3407(3) 0.105(3) Uani 1 0 .
F32 F 0.7627(3) -0.0593(7) 0.2431(3) 0.141(4) Uani 1 0 .
F33 F 0.8097(3) -0.1935(5) 0.2969(4) 0.127(4) Uani 1 0 .
N34 N 0.9357(4) 0.6837(10) 0.6044(6) 0.107(5) Uani 1 0 .
C35 C 0.9326(5) 0.5036(10) 0.5609(7) 0.100(6) Uani 1 0 .
C36 C 0.9319(5) 0.5772(12) 0.6128(7) 0.108(7) Uani 1 0 .
C37 C 0.9396(5) 0.7120(10) 0.5378(8) 0.112(7) Uani 1 0 .
C38 C 0.9351(8) 0.5357(16) 0.4947(9) 0.156(10) Uani 1 0 .
C39 C 0.9399(8) 0.6430(17) 0.4830(8) 0.171(11) Uani 1 0 .
C40 C 0.9705(13) 0.159(2) 0.5966(17) 0.084(10) Uiso 0.460822 0 .
C41 C 0.9847(15) 0.109(3) 0.671(2) 0.110(10) Uiso 0.372678 0 .
C42 C 1.023(2) 0.027(5) 0.704(3) 0.250(19) Uiso 0.427493 0 .
C43 C 1.0550(8) 0.0292(16) 0.6206(12) 0.058(5) Uiso 0.455469 0 .
C44 C 1.0203(10) 0.011(2) 0.5625(15) 0.092(8) Uiso 0.442758 0 .
C45 C 0.9749(9) 0.0672(18) 0.5477(12) 0.077(6) Uiso 0.464276 0 .
C46 C 0.9617(9) 0.1263(17) 0.6049(13) 0.086(8) Uiso 0.653222 0 .
C47 C 1.0081(8) 0.1867(15) 0.6192(10) 0.104(5) Uiso 0.720856 0 .
C48 C 1.0531(6) 0.1314(13) 0.6382(8) 0.079(4) Uiso 0.68909 0 .
C49 C 1.0528(8) 0.0303(17) 0.6605(12) 0.107(6) Uiso 0.653597 0 .
C50 C 1.0020(16) -0.021(3) 0.642(2) 0.104(11) Uiso 0.328287 0 .
C51 C 0.9613(15) 0.057(3) 0.624(2) 0.149(13) Uiso 0.479521 0 .
H1 H 0.7475 0.1713 0.3035 0.062 Uiso 1 0 .
H2 H 0.7999 0.2507 0.2625 0.0742 Uiso 1 0 .
H3 H 0.8746 0.2734 0.2276 0.0806 Uiso 1 0 .
H4 H 0.9536 0.275 0.3172 0.093 Uiso 1 0 .
H5 H 0.957 0.2568 0.4437 0.0989 Uiso 1 0 .
H6 H 0.8841 0.2318 0.4804 0.0826 Uiso 1 0 .
H7 H 0.8068 0.4616 0.7292 0.0698 Uiso 1 0 .
H8 H 0.8831 0.5163 0.8143 0.0688 Uiso 1 0 .
H9 H 0.9595 0.4369 0.8132 0.1049 Uiso 1 0 .
H10 H 0.9605 0.3116 0.718 0.1022 Uiso 1 0 .
H11 H 0.884 0.2504 0.637 0.0747 Uiso 1 0 .
H12 H 0.8139 0.1191 0.657 0.0835 Uiso 1 0 .
H13 H 0.8437 -0.0527 0.6984 0.0904 Uiso 1 0 .
H14 H 0.8684 -0.171 0.6169 0.1125 Uiso 1 0 .
H15 H 0.8612 -0.113 0.4926 0.1009 Uiso 1 0 .
H16 H 0.8278 0.0557 0.4545 0.0878 Uiso 1 0 .
H17 H 0.799 0.4224 0.3828 0.0629 Uiso 1 0 .
H18 H 0.805 0.6023 0.3543 0.0731 Uiso 1 0 .
H19 H 0.7977 0.7339 0.4414 0.0955 Uiso 1 0 .
H20 H 0.7903 0.6757 0.5583 0.0937 Uiso 1 0 .
H21 H 0.7883 0.4955 0.5828 0.0879 Uiso 1 0 .
H22 H 0.9283 0.4264 0.5716 0.1156 Uiso 1 0 .
H23 H 0.9315 0.5515 0.6617 0.113 Uiso 1 0 .
H24 H 0.9419 0.7904 0.5274 0.1309 Uiso 1 0 .
H25 H 0.9333 0.4851 0.4559 0.1688 Uiso 1 0 .
H26 H 0.9435 0.6674 0.4356 0.1758 Uiso 1 0 .

loop_
_atom_type_symbol
_atom_type_description
_atom_type_scat_dispersion_real
_atom_type_scat_dispersion_imag
_atom_type_scat_source
MO Mo -1.825 0.688 'International Tables Vol. IV (1974) Table 2.2B'
F F 0.014 0.01 'International Tables Vol. IV (1974) Table 2.2B'
N N 0.004 0.003 'International Tables Vol. IV (1974) Table 2.2B'
C C 0.002 0.002 'International Tables Vol. IV (1974) Table 2.2B'
B B 0 0.001 'International Tables Vol. IV (1974) Table 2.2B'
H H 0 0 'International Tables Vol. IV (1974) Table 2.2B'
